data_2238737
loop_
_publ_author_name
'Liu, Bao-Cheng'
'Zhu, Shou-Jin'
'Liu, Fa-Qian'

_publ_section_title
;
 5,6-Dimethyl-1<i>H</i>-benzimidazol-3-ium nitrate
;
_journal_coeditor_code HG5349
_journal_issue 11
_journal_name_full 'Acta Crystallographica Section E'
_journal_page_first o1645
_journal_paper_doi 10.1107/S1600536813027578
_journal_volume 69
_journal_year 2013
_chemical_formula_iupac 'C9 H11 N2 +, N O3 -'
_chemical_formula_moiety 'C9 H11 N2 +, N O3 -'
_chemical_formula_sum 'C9 H11 N3 O3'
_chemical_formula_weight 209.21
_chemical_name_systematic
;
5,6-Dimethyl-1<i>H</i>-benzimidazol-3-ium nitrate
;
_space_group_IT_number 14
_symmetry_cell_setting monoclinic
_symmetry_space_group_name_Hall '-P 2ybc'
_symmetry_space_group_name_H-M 'P 1 21/c 1'
_atom_sites_solution_hydrogens geom
_atom_sites_solution_primary direct
_atom_sites_solution_secondary difmap
_audit_creation_method SHELXL-97
_cell_angle_alpha 90.00
_cell_angle_beta 108.598(9)
_cell_angle_gamma 90.00
_cell_formula_units_Z 4
_cell_length_a 6.938(4)
_cell_length_b 14.694(8)
_cell_length_c 10.379(6)
_cell_measurement_reflns_used 3271
_cell_measurement_temperature 296(2)
_cell_measurement_theta_max 26.56
_cell_measurement_theta_min 2.46
_cell_volume 1002.9(10)
_computing_cell_refinement 'RAPID-AUTO (Rigaku, 2004)'
_computing_data_collection 'RAPID-AUTO (Rigaku, 2004)'
_computing_data_reduction 'RAPID-AUTO (Rigaku, 2004)'
_computing_molecular_graphics 'SHELXTL (Sheldrick, 2008)'
_computing_publication_material 'SHELXTL (Sheldrick, 2008)'
_computing_structure_refinement 'SHELXL97 (Sheldrick, 2008)'
_computing_structure_solution 'SHELXS97 (Sheldrick, 2008)'
_diffrn_ambient_temperature 296(2)
_diffrn_measured_fraction_theta_full 0.998
_diffrn_measured_fraction_theta_max 0.998
_diffrn_measurement_device_type 'Rigaku R-AXIS Spider'
_diffrn_measurement_method '\w scans'
_diffrn_radiation_monochromator graphite
_diffrn_radiation_source 'fine-focus sealed tube'
_diffrn_radiation_type MoK\a
_diffrn_radiation_wavelength 0.71073
_diffrn_reflns_av_R_equivalents 0.0283
_diffrn_reflns_av_sigmaI/netI 0.0301
_diffrn_reflns_limit_h_max 8
_diffrn_reflns_limit_h_min -8
_diffrn_reflns_limit_k_max 18
_diffrn_reflns_limit_k_min -17
_diffrn_reflns_limit_l_max 12
_diffrn_reflns_limit_l_min -8
_diffrn_reflns_number 5401
_diffrn_reflns_theta_full 26.00
_diffrn_reflns_theta_max 26.00
_diffrn_reflns_theta_min 2.49
_diffrn_standards_decay_% 0
_diffrn_standards_interval_count 0
_diffrn_standards_interval_time 0
_diffrn_standards_number 13
_exptl_absorpt_coefficient_mu 0.106
_exptl_absorpt_correction_T_max 0.9770
_exptl_absorpt_correction_T_min 0.9698
_exptl_absorpt_correction_type multi-scan
_exptl_absorpt_process_details '(ABSCOR; Higashi 1995)'
_exptl_crystal_colour yellow
_exptl_crystal_density_diffrn 1.386
_exptl_crystal_density_method 'not measured'
_exptl_crystal_description block
_exptl_crystal_F_000 440
_exptl_crystal_size_max 0.29
_exptl_crystal_size_mid 0.27
_exptl_crystal_size_min 0.22
_refine_diff_density_max 0.180
_refine_diff_density_min -0.160
_refine_ls_extinction_coef 0.102(10)
_refine_ls_extinction_expression Fc^*^=kFc[1+0.001xFc^2^\l^3^/sin(2\q)]^-1/4^
_refine_ls_extinction_method 'SHELXL97 (Sheldrick, 2008)'
_refine_ls_goodness_of_fit_ref 1.050
_refine_ls_hydrogen_treatment mixed
_refine_ls_matrix_type full
_refine_ls_number_parameters 145
_refine_ls_number_reflns 1973
_refine_ls_number_restraints 0
_refine_ls_restrained_S_all 1.050
_refine_ls_R_factor_all 0.0538
_refine_ls_R_factor_gt 0.0446
_refine_ls_shift/su_max 0.000
_refine_ls_shift/su_mean 0.000
_refine_ls_structure_factor_coef Fsqd
_refine_ls_weighting_details 'calc w=1/[\s^2^(Fo^2^)+(0.0764P)^2^+0.1519P] where P=(Fo^2^+2Fc^2^)/3'
_refine_ls_weighting_scheme calc
_refine_ls_wR_factor_gt 0.1278
_refine_ls_wR_factor_ref 0.1356
_reflns_number_gt 1617
_reflns_number_total 1973
_reflns_threshold_expression I>2sigma(I)
_cod_data_source_file hg5349.cif
_cod_data_source_block I
_cod_original_cell_volume 1002.8(10)
_cod_original_sg_symbol_H-M 'P 21/c'
_cod_database_code 2238737

loop_
_symmetry_equiv_pos_as_xyz
'x, y, z'
'-x, y+1/2, -z+1/2'
'-x, -y, -z'
'x, -y-1/2, z-1/2'

loop_
_atom_site_type_symbol
_atom_site_label
_atom_site_fract_x
_atom_site_fract_y
_atom_site_fract_z
_atom_site_U_iso_or_equiv
_atom_site_adp_type
_atom_site_calc_flag
_atom_site_refinement_flags
_atom_site_occupancy
_atom_site_symmetry_multiplicity
C C6 0.3017(3) 0.52774(14) 0.13819(18) 0.0638(5) Uani d . 1 1
H H6A 0.3096 0.5767 0.1965 0.077 Uiso calc R 1 1
C C3 0.2734(3) 0.38091(11) -0.03709(17) 0.0545(4) Uani d . 1 1
H H3A 0.2625 0.3319 -0.0956 0.065 Uiso calc R 1 1
N N3 0.9477(2) 0.33163(9) 0.55623(14) 0.0615(4) Uani d . 1 1
C C4 0.2174(2) 0.46728(10) -0.08774(14) 0.0451(4) Uani d . 1 1
C C1 0.4099(4) 0.27501(17) 0.1557(2) 0.0936(8) Uani d . 1 1
H H1A 0.3917 0.2333 0.0816 0.140 Uiso calc R 1 1
H H1B 0.3287 0.2558 0.2102 0.140 Uiso calc R 1 1
H H1C 0.5506 0.2761 0.2104 0.140 Uiso calc R 1 1
C C2 0.3452(3) 0.36885(13) 0.10052(19) 0.0613(5) Uani d . 1 1
C C8 0.4308(4) 0.4293(2) 0.3399(2) 0.1049(9) Uani d . 1 1
H H8A 0.4287 0.4865 0.3839 0.157 Uiso calc R 1 1
H H8B 0.5670 0.4058 0.3678 0.157 Uiso calc R 1 1
H H8C 0.3432 0.3870 0.3647 0.157 Uiso calc R 1 1
C C7 0.3576(3) 0.44249(15) 0.18821(18) 0.0645(5) Uani d . 1 1
C C5 0.2327(2) 0.53977(10) -0.00159(17) 0.0493(4) Uani d . 1 1
N N2 0.1683(2) 0.61491(10) -0.08221(17) 0.0609(4) Uani d . 1 1
C C9 0.1169(3) 0.58998(12) -0.20846(19) 0.0602(5) Uani d . 1 1
H H9A 0.0678 0.6289 -0.2824 0.072 Uiso calc R 1 1
N N1 0.1439(2) 0.50169(10) -0.21736(13) 0.0519(4) Uani d . 1 1
O O1 0.9388(3) 0.31136(10) 0.66814(13) 0.0858(5) Uani d . 1 1
O O2 1.0253(3) 0.40438(9) 0.53833(14) 0.0857(5) Uani d . 1 1
O O3 0.8828(3) 0.27846(9) 0.45932(13) 0.0829(5) Uani d . 1 1
H H1 0.108(3) 0.4713(15) -0.297(2) 0.082(7) Uiso d . 1 1
H H2 0.156(4) 0.6760(18) -0.053(2) 0.097(7) Uiso d . 1 1

loop_
_atom_site_aniso_label
_atom_site_aniso_U_11
_atom_site_aniso_U_22
_atom_site_aniso_U_33
_atom_site_aniso_U_12
_atom_site_aniso_U_13
_atom_site_aniso_U_23
C6 0.0503(9) 0.0868(13) 0.0550(10) -0.0109(9) 0.0176(7) -0.0263(9)
C3 0.0557(9) 0.0498(9) 0.0583(9) -0.0039(7) 0.0187(7) -0.0015(7)
N3 0.0792(10) 0.0433(7) 0.0533(8) 0.0036(7) 0.0090(7) 0.0041(6)
C4 0.0417(8) 0.0517(8) 0.0436(7) -0.0050(6) 0.0161(6) -0.0024(6)
C1 0.0874(16) 0.0854(15) 0.0949(16) -0.0108(12) 0.0109(12) 0.0373(12)
C2 0.0511(9) 0.0712(11) 0.0599(10) -0.0090(8) 0.0155(7) 0.0135(8)
C8 0.0874(16) 0.175(3) 0.0469(11) -0.0045(17) 0.0142(10) 0.0111(14)
C7 0.0479(9) 0.0968(14) 0.0472(9) -0.0077(9) 0.0128(7) 0.0073(9)
C5 0.0413(8) 0.0518(9) 0.0559(9) -0.0042(6) 0.0172(6) -0.0079(7)
N2 0.0529(8) 0.0488(8) 0.0779(10) 0.0012(6) 0.0163(7) -0.0064(7)
C9 0.0499(9) 0.0584(10) 0.0699(11) 0.0022(7) 0.0156(8) 0.0138(8)
N1 0.0517(8) 0.0601(9) 0.0442(7) -0.0023(6) 0.0157(6) -0.0004(6)
O1 0.1216(13) 0.0780(9) 0.0593(8) -0.0232(8) 0.0309(8) -0.0002(7)
O2 0.1434(14) 0.0470(7) 0.0653(9) -0.0202(7) 0.0315(9) 0.0006(6)
O3 0.1287(13) 0.0498(7) 0.0549(7) -0.0080(7) 0.0078(7) -0.0012(6)

loop_
_atom_type_symbol
_atom_type_description
_atom_type_scat_dispersion_real
_atom_type_scat_dispersion_imag
_atom_type_scat_source
C C 0.0033 0.0016 'International Tables Vol C Tables 4.2.6.8 and 6.1.1.4'
H H 0.0000 0.0000 'International Tables Vol C Tables 4.2.6.8 and 6.1.1.4'
N N 0.0061 0.0033 'International Tables Vol C Tables 4.2.6.8 and 6.1.1.4'
O O 0.0106 0.0060 'International Tables Vol C Tables 4.2.6.8 and 6.1.1.4'

loop_
_geom_angle_atom_site_label_1
_geom_angle_atom_site_label_2
_geom_angle_atom_site_label_3
_geom_angle
C7 C6 C5 118.47(16)
C7 C6 H6A 120.8
C5 C6 H6A 120.8
C2 C3 C4 118.80(16)
C2 C3 H3A 120.6
C4 C3 H3A 120.6
O1 N3 O2 120.70(15)
O1 N3 O3 120.23(15)
O2 N3 O3 119.06(15)
C5 C4 N1 106.25(15)
C5 C4 C3 120.73(15)
N1 C4 C3 133.01(14)
C2 C1 H1A 109.5
C2 C1 H1B 109.5
H1A C1 H1B 109.5
C2 C1 H1C 109.5
H1A C1 H1C 109.5
H1B C1 H1C 109.5
C3 C2 C7 120.41(18)
C3 C2 C1 118.79(19)
C7 C2 C1 120.80(18)
C7 C8 H8A 109.5
C7 C8 H8B 109.5
H8A C8 H8B 109.5
C7 C8 H8C 109.5
H8A C8 H8C 109.5
H8B C8 H8C 109.5
C6 C7 C2 120.78(17)
C6 C7 C8 118.5(2)
C2 C7 C8 120.7(2)
N2 C5 C4 106.54(15)
N2 C5 C6 132.67(16)
C4 C5 C6 120.79(16)
C9 N2 C5 108.69(15)
C9 N2 H2 124.2(14)
C5 N2 H2 127.1(14)
N2 C9 N1 110.46(16)
N2 C9 H9A 124.8
N1 C9 H9A 124.8
C9 N1 C4 108.06(14)
C9 N1 H1 123.2(14)
C4 N1 H1 128.6(14)

loop_
_geom_bond_atom_site_label_1
_geom_bond_atom_site_label_2
_geom_bond_distance
C6 C7 1.364(3)
C6 C5 1.386(3)
C6 H6A 0.9300
C3 C2 1.366(3)
C3 C4 1.381(2)
C3 H3A 0.9300
N3 O1 1.2197(19)
N3 O2 1.237(2)
N3 O3 1.2393(19)
C4 C5 1.373(2)
C4 N1 1.374(2)
C1 C2 1.505(3)
C1 H1A 0.9600
C1 H1B 0.9600
C1 H1C 0.9600
C2 C7 1.399(3)
C8 C7 1.505(3)
C8 H8A 0.9600
C8 H8B 0.9600
C8 H8C 0.9600
C5 N2 1.371(2)
N2 C9 1.296(2)
N2 H2 0.96(3)
C9 N1 1.318(2)
C9 H9A 0.9300
N1 H1 0.90(2)

loop_
_geom_hbond_atom_site_label_D
_geom_hbond_atom_site_label_H
_geom_hbond_atom_site_label_A
_geom_hbond_site_symmetry_A
_geom_hbond_distance_DH
_geom_hbond_distance_HA
_geom_hbond_distance_DA
_geom_hbond_angle_DHA
_geom_hbond_publ_flag
N2 H2 O1 2_655 0.96(3) 2.31(3) 3.043(3) 133.0(15) y
N2 H2 O3 2_655 0.96(3) 1.86(3) 2.797(3) 165(2) y
N1 H1 O1 1_454 0.90(3) 2.60(2) 3.191(3) 123.8(17) y
N1 H1 O2 1_454 0.90(3) 1.89(2) 2.797(3) 178(2) y

loop_
_geom_torsion_atom_site_label_1
_geom_torsion_atom_site_label_2
_geom_torsion_atom_site_label_3
_geom_torsion_atom_site_label_4
_geom_torsion
C2 C3 C4 C5 -0.2(2)
C2 C3 C4 N1 179.02(15)
C4 C3 C2 C7 1.3(2)
C4 C3 C2 C1 -178.89(16)
C5 C6 C7 C2 -0.1(3)
C5 C6 C7 C8 -179.48(16)
C3 C2 C7 C6 -1.1(3)
C1 C2 C7 C6 179.06(18)
C3 C2 C7 C8 178.23(17)
C1 C2 C7 C8 -1.6(3)
N1 C4 C5 N2 -0.04(16)
C3 C4 C5 N2 179.37(14)
N1 C4 C5 C6 179.55(13)
C3 C4 C5 C6 -1.0(2)
C7 C6 C5 N2 -179.34(16)
C7 C6 C5 C4 1.2(2)
C4 C5 N2 C9 0.16(18)
C6 C5 N2 C9 -179.36(17)
C5 N2 C9 N1 -0.22(19)
N2 C9 N1 C4 0.19(18)
C5 C4 N1 C9 -0.09(16)
C3 C4 N1 C9 -179.40(17)
